data_1504795
loop_
_publ_author_name
'Jarowski, Peter D.'
'Wu, Yi-Lin'
'Schweizer, W. Bernd'
'Diederich, Fran\,cois'

_publ_section_title
;
 1,2,3-triazoles as conjugative pi-linkers in push-pull chromophores:
 importance of substituent positioning on intramolecular charge-transfer.
;
_journal_issue 15
_journal_name_full 'Organic letters'
_journal_page_first 3347
_journal_page_last 3350
_journal_paper_doi 10.1021/ol801253z
_journal_volume 10
_journal_year 2008
_chemical_compound_source 'Diederich laboratory'
_chemical_formula_moiety 'C11 H12 N4 O, C H Cl3 '
_chemical_formula_sum 'C12 H13 Cl3 N4 O'
_chemical_formula_weight 335.622
_chemical_name_systematic
;
1-(4-(dimethylamino)phenyl)-1H-1,2,3-triazole-4-carbaldehyde chloroform
;
_space_group_IT_number 2
_symmetry_cell_setting triclinic
_symmetry_space_group_name_Hall '-P 1'
_symmetry_space_group_name_H-M 'P -1'
_atom_sites_solution_primary direct
_atom_sites_solution_secondary difmap
_cell_angle_alpha 107.758(4)
_cell_angle_beta 96.195(5)
_cell_angle_gamma 96.976(4)
_cell_formula_units_Z 2
_cell_length_a 5.6317(5)
_cell_length_b 11.7114(11)
_cell_length_c 12.2524(14)
_cell_measurement_reflns_used 10169
_cell_measurement_temperature 223
_cell_measurement_theta_max 25.028
_cell_measurement_theta_min 2.425
_cell_volume 754.87(13)
_computing_cell_refinement 'HKL Scalepack (Otwinowski & Minor 1997)'
_computing_data_collection KappaCCD
_computing_data_reduction 'Denzo and Scalepak (Otwinowski & Minor, 1997)'
_computing_structure_refinement 'SHELXL-97 (Sheldrick, 1997)'
_computing_structure_solution 'SIR97(Altomare et al., J. Appl. Cryst.,1999)'
_diffrn_measured_fraction_theta_full 0.954
_diffrn_measured_fraction_theta_max 0.954
_diffrn_measurement_device KappaCCD
_diffrn_measurement_method CCD
_diffrn_orient_matrix_type X=UH
_diffrn_orient_matrix_UB_11 -0.07296
_diffrn_orient_matrix_UB_12 -0.13143
_diffrn_orient_matrix_UB_13 0.10087
_diffrn_orient_matrix_UB_21 -0.03277
_diffrn_orient_matrix_UB_22 -0.05299
_diffrn_orient_matrix_UB_23 -0.06615
_diffrn_orient_matrix_UB_31 0.05743
_diffrn_orient_matrix_UB_32 -0.06286
_diffrn_orient_matrix_UB_33 -0.01650
_diffrn_radiation_source 'fine-focus sealed tube'
_diffrn_radiation_type ' MoK\a'
_diffrn_radiation_wavelength_id all
_diffrn_reflns_av_R_equivalents 0.054
_diffrn_reflns_limit_h_max 6
_diffrn_reflns_limit_h_min -6
_diffrn_reflns_limit_k_max 13
_diffrn_reflns_limit_k_min -13
_diffrn_reflns_limit_l_max 14
_diffrn_reflns_limit_l_min -14
_diffrn_reflns_number 4035
_diffrn_reflns_theta_full 25.08
_diffrn_reflns_theta_max 25.08
_diffrn_reflns_theta_min 5.21
_exptl_absorpt_coefficient_mu 0.607
_exptl_absorpt_correction_type none
_exptl_crystal_colour Colourless
_exptl_crystal_density_diffrn 1.477
_exptl_crystal_density_method 'not measured'
_exptl_crystal_description plate
_exptl_crystal_F_000 344.0
_exptl_crystal_size_max .6
_exptl_crystal_size_mid .24
_exptl_crystal_size_min .06
_refine_diff_density_max 0.310
_refine_diff_density_min -0.366
_refine_diff_density_rms 0.049
_refine_ls_extinction_method none
_refine_ls_goodness_of_fit_ref 1.145
_refine_ls_hydrogen_treatment refall
_refine_ls_matrix_type full
_refine_ls_number_parameters 233
_refine_ls_number_reflns 2567
_refine_ls_number_restraints 0
_refine_ls_restrained_S_all 1.145
_refine_ls_R_factor_all 0.0767
_refine_ls_R_factor_gt 0.0576
_refine_ls_shift/su_max 0.012
_refine_ls_shift/su_mean 0.002
_refine_ls_structure_factor_coef Fsqd
_refine_ls_weighting_details 'calc w=1/[\s^2^(Fo^2^)+ (0.1000P)^2^+0.0000P] where P=(Fo^2^+2Fc^2^)/3'
_refine_ls_weighting_scheme calc
_refine_ls_wR_factor_gt 0.1592
_refine_ls_wR_factor_ref 0.1782
_reflns_number_gt 1970
_reflns_number_total 2567
_reflns_threshold_expression >2sigma(I)
_cod_data_source_file ol801253z-file003.cif
_cod_data_source_block 12
_cod_depositor_comments
;
The following automatic conversions were performed:

'_symmetry_cell_setting' value 'Triclinic' changed to 'triclinic'
according to /home/saulius/struct/CIF-dictionaries/cif_core.dic
dictionary named 'cif_core.dic' version 2.4.1 from 2010-06-29.

Automatic conversion script
Id: cif_fix_values 1715 2011-07-08 13:25:40Z adriana 
;
_cod_original_sg_symbol_H-M 'P -1          '
_cod_original_formula_sum 'C12 H13 Cl3 N4 O '
_cod_database_code 1504795

loop_
_symmetry_equiv_pos_as_xyz
+X,+Y,+Z
-X,-Y,-Z

loop_
_atom_site_label
_atom_site_type_symbol
_atom_site_fract_x
_atom_site_fract_y
_atom_site_fract_z
_atom_site_U_iso_or_equiv
_atom_site_adp_type
_atom_site_occupancy
_atom_site_symmetry_multiplicity
_atom_site_calc_flag
Cl18 Cl 0.1699(2) 0.17547(11) -0.45247(14) 0.0984(5) Uani 1 1 d
Cl19 Cl 0.5694(2) 0.35982(9) -0.43354(10) 0.0890(4) Uani 1 1 d
Cl20 Cl 0.5384(2) 0.12130(9) -0.59667(8) 0.0782(4) Uani 1 1 d
O10 O 1.1742(4) -0.02671(19) -0.16147(19) 0.0602(6) Uani 1 1 d
N7 N 0.0299(5) 0.4121(2) 0.2401(2) 0.0575(7) Uani 1 1 d
N11 N 0.6348(4) 0.2002(2) -0.07274(19) 0.0449(6) Uani 1 1 d
N12 N 0.6265(6) 0.2236(3) -0.1755(2) 0.0613(7) Uani 1 1 d
N13 N 0.7821(5) 0.1657(3) -0.2319(2) 0.0600(7) Uani 1 1 d
C1 C 0.4805(5) 0.2538(2) 0.0073(2) 0.0438(6) Uani 1 1 d
C2 C 0.4440(6) 0.2126(3) 0.1002(3) 0.0483(7) Uani 1 1 d
C3 C 0.2956(6) 0.2644(3) 0.1764(3) 0.0496(7) Uani 1 1 d
C4 C 0.1783(5) 0.3602(2) 0.1638(2) 0.0465(7) Uani 1 1 d
C5 C 0.2206(6) 0.4005(3) 0.0696(3) 0.0514(7) Uani 1 1 d
C6 C 0.3674(6) 0.3480(3) -0.0067(3) 0.0488(7) Uani 1 1 d
C8 C -0.0254(8) 0.3641(4) 0.3316(3) 0.0654(9) Uani 1 1 d
C9 C -0.0955(8) 0.5070(3) 0.2238(4) 0.0634(9) Uani 1 1 d
C14 C 0.8890(5) 0.1040(2) -0.1676(2) 0.0467(7) Uani 1 1 d
C15 C 0.7954(5) 0.1265(2) -0.0659(3) 0.0454(7) Uani 1 1 d
C16 C 1.0709(6) 0.0302(3) -0.2118(3) 0.0525(7) Uani 1 1 d
C17 C 0.4766(6) 0.2046(3) -0.4599(3) 0.0594(8) Uani 1 1 d
H2 H 0.507(6) 0.147(3) 0.102(3) 0.045(8) Uiso 1 1 d
H3 H 0.271(7) 0.234(4) 0.245(3) 0.074(11) Uiso 1 1 d
H5 H 0.135(6) 0.465(3) 0.053(2) 0.041(7) Uiso 1 1 d
H6 H 0.387(6) 0.378(3) -0.063(3) 0.049(8) Uiso 1 1 d
H8A H 0.102(11) 0.371(5) 0.388(5) 0.115(18) Uiso 1 1 d
H8B H -0.098(10) 0.272(5) 0.298(4) 0.104(15) Uiso 1 1 d
H8C H -0.131(9) 0.419(4) 0.384(4) 0.086(12) Uiso 1 1 d
H9C H -0.203(11) 0.529(5) 0.274(5) 0.106(17) Uiso 1 1 d
H9B H -0.207(8) 0.478(4) 0.141(4) 0.083(12) Uiso 1 1 d
H9A H 0.028(7) 0.574(3) 0.216(3) 0.062(9) Uiso 1 1 d
H15 H 0.829(6) 0.105(3) -0.010(3) 0.048(8) Uiso 1 1 d
H16 H 1.100(7) 0.033(3) -0.283(4) 0.064(10) Uiso 1 1 d
H17 H 0.566(8) 0.178(4) -0.402(4) 0.083(12) Uiso 1 1 d

loop_
_atom_site_aniso_label
_atom_site_aniso_U_11
_atom_site_aniso_U_22
_atom_site_aniso_U_33
_atom_site_aniso_U_23
_atom_site_aniso_U_13
_atom_site_aniso_U_12
Cl18 0.0661(7) 0.0999(8) 0.1495(11) 0.0640(8) 0.0364(7) 0.0105(6)
Cl19 0.0841(8) 0.0689(6) 0.0967(8) 0.0077(5) 0.0192(6) -0.0081(5)
Cl20 0.0888(7) 0.0726(6) 0.0706(6) 0.0183(4) 0.0067(5) 0.0206(5)
O10 0.0708(15) 0.0584(12) 0.0609(13) 0.0280(11) 0.0111(11) 0.0230(11)
N7 0.0624(17) 0.0565(14) 0.0641(16) 0.0291(12) 0.0163(13) 0.0186(12)
N11 0.0523(14) 0.0435(11) 0.0429(12) 0.0215(10) 0.0014(10) 0.0081(10)
N12 0.0770(19) 0.0699(16) 0.0532(14) 0.0359(13) 0.0130(13) 0.0293(14)
N13 0.0718(18) 0.0672(16) 0.0559(15) 0.0336(13) 0.0150(13) 0.0265(14)
C1 0.0465(15) 0.0406(13) 0.0460(14) 0.0200(11) -0.0006(12) 0.0044(11)
C2 0.0534(17) 0.0458(14) 0.0528(16) 0.0259(12) 0.0045(13) 0.0116(12)
C3 0.0524(17) 0.0514(15) 0.0526(16) 0.0289(13) 0.0043(13) 0.0088(13)
C4 0.0477(16) 0.0435(13) 0.0492(15) 0.0180(12) 0.0020(12) 0.0074(12)
C5 0.0516(17) 0.0472(14) 0.0636(18) 0.0297(13) 0.0040(13) 0.0130(13)
C6 0.0525(17) 0.0473(14) 0.0547(16) 0.0290(13) 0.0028(13) 0.0108(12)
C8 0.074(2) 0.067(2) 0.0603(19) 0.0263(17) 0.0146(18) 0.0139(19)
C9 0.064(2) 0.0571(18) 0.074(2) 0.0238(17) 0.0113(19) 0.0217(17)
C14 0.0530(16) 0.0427(13) 0.0453(14) 0.0190(11) 0.0006(12) 0.0047(12)
C15 0.0527(17) 0.0434(13) 0.0437(15) 0.0219(12) -0.0007(12) 0.0083(12)
C16 0.0587(19) 0.0494(15) 0.0527(17) 0.0214(13) 0.0075(14) 0.0096(13)
C17 0.0564(19) 0.0709(19) 0.0589(18) 0.0331(16) 0.0048(14) 0.0119(15)

loop_
_atom_type_symbol
_atom_type_description
_atom_type_scat_dispersion_real
_atom_type_scat_dispersion_imag
_atom_type_scat_source
C C 0.0033 0.0016 'International Tables Vol C Tables 4.2.6.8 and 6.1.1.4'
H H 0.0000 0.0000 'International Tables Vol C Tables 4.2.6.8 and 6.1.1.4'
Cl Cl 0.1484 0.1585 'International Tables Vol C Tables 4.2.6.8 and 6.1.1.4'
N N 0.0061 0.0033 'International Tables Vol C Tables 4.2.6.8 and 6.1.1.4'
O O 0.0106 0.0060 'International Tables Vol C Tables 4.2.6.8 and 6.1.1.4'

loop_
_diffrn_radiation_wavelength
0.71073

loop_
_geom_angle_atom_site_label_1
_geom_angle_atom_site_label_2
_geom_angle_atom_site_label_3
_geom_angle
C4 N7 C9 121.0(3)
C4 N7 C8 120.8(3)
C9 N7 C8 117.8(3)
C15 N11 N12 110.4(2)
C15 N11 C1 130.8(2)
N12 N11 C1 118.9(2)
N13 N12 N11 107.1(2)
N12 N13 C14 109.1(2)
C6 C1 C2 119.2(3)
C6 C1 N11 120.2(2)
C2 C1 N11 120.6(2)
C3 C2 C1 120.1(3)
C2 C3 C4 121.6(3)
N7 C4 C5 121.5(3)
N7 C4 C3 121.6(3)
C5 C4 C3 116.9(3)
C6 C5 C4 121.3(3)
C5 C6 C1 120.8(3)
N13 C14 C15 108.2(3)
N13 C14 C16 120.3(3)
C15 C14 C16 131.5(3)
N11 C15 C14 105.2(3)
O10 C16 C14 124.9(3)
Cl18 C17 Cl19 110.3(2)
Cl18 C17 Cl20 110.60(19)
Cl19 C17 Cl20 109.81(19)
C3 C2 H2 123(2)
C1 C2 H2 116(2)
C2 C3 H3 119(2)
C4 C3 H3 119(2)
C6 C5 H5 117.7(17)
C4 C5 H5 120.9(17)
C5 C6 H6 117(2)
C1 C6 H6 122(2)
N7 C8 H8A 116(4)
N7 C8 H8B 111(3)
H8A C8 H8B 107(5)
N7 C8 H8C 110(3)
H8A C8 H8C 98(4)
H8B C8 H8C 115(4)
N7 C9 H9C 114(3)
N7 C9 H9B 111(2)
H9C C9 H9B 103(4)
N7 C9 H9A 108(2)
H9C C9 H9A 118(4)
H9B C9 H9A 101(3)
N11 C15 H15 124(2)
C14 C15 H15 130(2)
O10 C16 H16 123(2)
C14 C16 H16 112(2)
Cl18 C17 H17 108(3)
Cl19 C17 H17 110(3)
Cl20 C17 H17 107(3)

loop_
_geom_bond_atom_site_label_1
_geom_bond_atom_site_label_2
_geom_bond_distance
Cl18 C17 1.738(4)
Cl19 C17 1.748(4)
Cl20 C17 1.758(4)
O10 C16 1.196(4)
N7 C4 1.374(4)
N7 C9 1.439(4)
N7 C8 1.445(5)
N11 C15 1.337(4)
N11 N12 1.365(3)
N11 C1 1.432(4)
N12 N13 1.302(4)
N13 C14 1.362(4)
C1 C6 1.385(4)
C1 C2 1.390(4)
C2 C3 1.372(4)
C3 C4 1.408(4)
C4 C5 1.406(4)
C5 C6 1.369(5)
C14 C15 1.369(4)
C14 C16 1.462(5)
C2 H2 0.89(3)
C3 H3 1.03(4)
C5 H5 1.00(3)
C6 H6 0.87(4)
C8 H8A 0.92(6)
C8 H8B 1.04(6)
C8 H8C 1.05(5)
C9 H9C 0.91(6)
C9 H9B 1.07(5)
C9 H9A 1.02(4)
C15 H15 0.81(4)
C16 H16 0.91(4)
C17 H17 0.98(5)

loop_
_geom_torsion_atom_site_label_1
_geom_torsion_atom_site_label_2
_geom_torsion_atom_site_label_3
_geom_torsion_atom_site_label_4
_geom_torsion
C15 N11 N12 N13 -0.4(3)
C1 N11 N12 N13 179.7(3)
N11 N12 N13 C14 0.7(3)
C15 N11 C1 C6 165.8(3)
N12 N11 C1 C6 -14.4(4)
C15 N11 C1 C2 -13.7(4)
N12 N11 C1 C2 166.0(3)
C6 C1 C2 C3 0.6(4)
N11 C1 C2 C3 -179.9(3)
C1 C2 C3 C4 -0.5(5)
C9 N7 C4 C5 2.4(5)
C8 N7 C4 C5 175.6(3)
C9 N7 C4 C3 -177.8(3)
C8 N7 C4 C3 -4.5(5)
C2 C3 C4 N7 -179.9(3)
C2 C3 C4 C5 -0.1(4)
N7 C4 C5 C6 -179.6(3)
C3 C4 C5 C6 0.6(4)
C4 C5 C6 C1 -0.5(5)
C2 C1 C6 C5 -0.1(4)
N11 C1 C6 C5 -179.6(3)
N12 N13 C14 C15 -0.6(4)
N12 N13 C14 C16 179.6(3)
N12 N11 C15 C14 0.0(3)
C1 N11 C15 C14 179.8(3)
N13 C14 C15 N11 0.4(3)
C16 C14 C15 N11 -179.9(3)
N13 C14 C16 O10 179.9(3)
C15 C14 C16 O10 0.1(5)
